data_4328662
loop_
_publ_author_name
'Philip J. Bailey'
'Nicola L. Bell'
'Gary S. Nichol'
'Simon Parsons'
'Fraser White'

_publ_contact_author_email fraser.white@ed.ac.uk
_publ_contact_author_name 'Fraser J. White'
_publ_section_title
;
 Insertion and Substitution Chemistry at the Boron Fourth Position in
 Charge-Neutral Zwitterionic Tripodal Tris(methimazolyl)borate Ligands
;
_journal_name_full 'Inorganic Chemistry'
_journal_page_first 3677
_journal_page_last 3689
_journal_paper_doi 10.1021/ic202618p
_journal_volume 51
_journal_year 2012
_chemical_compound_source 'Nicola Bell'
_chemical_formula_moiety 'C26 H44 B N8 Ru S3, 2(F6 P), C2 H3 N'
_chemical_formula_sum 'C28 H41 B F12 N9 P2 Ru S3'
_chemical_formula_weight 1001.70
_chemical_name_systematic
; 
 ? 
;
_space_group_IT_number 14
_symmetry_cell_setting monoclinic
_symmetry_space_group_name_Hall '-P 2ybc'
_symmetry_space_group_name_H-M 'P 1 21/c 1'
_atom_sites_solution_hydrogens geom
_atom_sites_solution_primary direct
_atom_sites_solution_secondary difmap
_audit_creation_method SHELXL-97
_cell_angle_alpha 90.00
_cell_angle_beta 95.5773(7)
_cell_angle_gamma 90.00
_cell_formula_units_Z 4
_cell_length_a 16.72141(12)
_cell_length_b 12.89427(8)
_cell_length_c 20.16553(14)
_cell_measurement_reflns_used 28976
_cell_measurement_temperature 100(2)
_cell_measurement_theta_max 29.5003
_cell_measurement_theta_min 2.1820
_cell_volume 4327.31(5)
_computing_cell_refinement
;
CrysAlisPro, Oxford Diffraction Ltd.,
Version 1.171.34.36 (release 02-08-2010 CrysAlis171 .NET)
(compiled Aug  2 2010,13:00:58)
;
_computing_data_collection
;
CrysAlisPro, Oxford Diffraction Ltd.,
Version 1.171.34.36 (release 02-08-2010 CrysAlis171 .NET)
(compiled Aug  2 2010,13:00:58)
;
_computing_data_reduction
;
CrysAlisPro, Oxford Diffraction Ltd.,
Version 1.171.34.36 (release 02-08-2010 CrysAlis171 .NET)
(compiled Aug  2 2010,13:00:58)
;
_computing_molecular_graphics Shelxp
_computing_publication_material 'Platon, encifer'
_computing_structure_refinement 'SHELXL-97 (Sheldrick, 2008)'
_computing_structure_solution 'Shelxs Sheldrick'
_diffrn_ambient_temperature 100.0
_diffrn_detector_area_resol_mean 10.3147
_diffrn_measured_fraction_theta_full 0.995
_diffrn_measured_fraction_theta_max 0.919
_diffrn_measurement_details
;
  1 omega  -11.00   14.00   1.0000   54.5300
omega____ theta____ kappa____ phi______ frames
    -      -10.9551  -38.0000 -120.0000 25

  2 omega  -19.00   68.00   1.0000   54.5300
omega____ theta____ kappa____ phi______ frames
    -       12.1269   77.0000  -90.0000 87

  3 omega   58.00   92.00   1.0000   54.5300
omega____ theta____ kappa____ phi______ frames
    -       12.1269    0.0000 -180.0000 34

  4 omega  -57.00   43.00   1.0000   54.5300
omega____ theta____ kappa____ phi______ frames
    -       12.1269  -77.0000   90.0000 100

  5 omega  -28.00   61.00   1.0000   54.5300
omega____ theta____ kappa____ phi______ frames
    -      -10.9551   38.0000    0.0000 89

  6 omega  -22.00   91.00   1.0000   54.5300
omega____ theta____ kappa____ phi______ frames
    -       12.1269   77.0000   60.0000 113

  7 omega   34.00  102.00   1.0000   54.5300
omega____ theta____ kappa____ phi______ frames
    -       12.1269  179.0000  -30.0000 68

;
_diffrn_measurement_device_type 'SuperNova, Dual, Cu at zero, Atlas'
_diffrn_radiation_monochromator mirror
_diffrn_radiation_source 'SuperNova (Mo) X-ray Source'
_diffrn_radiation_type 'Mo K\a'
_diffrn_radiation_wavelength 0.7107
_diffrn_reflns_av_R_equivalents 0.0269
_diffrn_reflns_av_sigmaI/netI 0.0233
_diffrn_reflns_limit_h_max 22
_diffrn_reflns_limit_h_min -22
_diffrn_reflns_limit_k_max 17
_diffrn_reflns_limit_k_min -17
_diffrn_reflns_limit_l_max 27
_diffrn_reflns_limit_l_min -26
_diffrn_reflns_number 59548
_diffrn_reflns_theta_full 27.51
_diffrn_reflns_theta_max 29.57
_diffrn_reflns_theta_min 2.19
_exptl_absorpt_coefficient_mu 0.666
_exptl_absorpt_correction_T_max 1.00000
_exptl_absorpt_correction_T_min 0.94323
_exptl_absorpt_correction_type multi-scan
_exptl_absorpt_process_details
;
CrysAlisPro, Oxford Diffraction Ltd.,
Version 1.171.34.36 (release 02-08-2010 CrysAlis171 .NET)
(compiled Aug  2 2010,13:00:58)
empirical absorption correction using spherical harmonics,
 implemented in SCALE3 ABSPACK scaling algorithm.
;
_exptl_crystal_colour red
_exptl_crystal_density_diffrn 1.538
_exptl_crystal_description block
_exptl_crystal_F_000 2028
_exptl_crystal_recrystallization_method 'vapour diffusion  MeCN/Et2O'
_exptl_crystal_size_max 0.10
_exptl_crystal_size_mid 0.08
_exptl_crystal_size_min 0.06
_refine_diff_density_max 1.213
_refine_diff_density_min -1.113
_refine_diff_density_rms 0.083
_refine_ls_extinction_method none
_refine_ls_goodness_of_fit_ref 1.049
_refine_ls_hydrogen_treatment constr
_refine_ls_matrix_type full
_refine_ls_number_parameters 481
_refine_ls_number_reflns 11145
_refine_ls_number_restraints 0
_refine_ls_restrained_S_all 1.049
_refine_ls_R_factor_all 0.0509
_refine_ls_R_factor_gt 0.0420
_refine_ls_shift/su_max 0.001
_refine_ls_shift/su_mean 0.000
_refine_ls_structure_factor_coef Fsqd
_refine_ls_weighting_details 'calc w=1/[\s^2^(Fo^2^)+(0.0496P)^2^+6.4900P] where P=(Fo^2^+2Fc^2^)/3'
_refine_ls_weighting_scheme calc
_refine_ls_wR_factor_gt 0.1056
_refine_ls_wR_factor_ref 0.1106
_reflns_number_gt 9453
_reflns_number_total 11145
_reflns_threshold_expression >2sigma(I)
_cod_data_source_file ic202618p_si_002_3.cif
_cod_data_source_block pb0006
_cod_original_sg_symbol_H-M 'P 21/c'
_cod_database_code 4328662

loop_
_symmetry_equiv_pos_as_xyz
'x, y, z'
'-x, y+1/2, -z+1/2'
'-x, -y, -z'
'x, -y-1/2, z-1/2'

loop_
_atom_site_label
_atom_site_type_symbol
_atom_site_fract_x
_atom_site_fract_y
_atom_site_fract_z
_atom_site_U_iso_or_equiv
_atom_site_adp_type
_atom_site_occupancy
_atom_site_symmetry_multiplicity
_atom_site_calc_flag
_atom_site_refinement_flags
Ru1 Ru 0.222551(12) 0.112931(15) 0.452709(10) 0.02488(6) Uani 1 1 d .
B1 B 0.27808(15) -0.1662(2) 0.55262(13) 0.0199(5) Uani 1 1 d .
S1A S 0.35450(4) 0.06631(5) 0.50485(3) 0.02825(14) Uani 1 1 d .
N1A N 0.34421(12) -0.14947(16) 0.50431(10) 0.0226(4) Uani 1 1 d .
C2A C 0.37283(14) -0.0589(2) 0.48172(12) 0.0239(5) Uani 1 1 d .
N3A N 0.42216(12) -0.08257(19) 0.43470(11) 0.0286(5) Uani 1 1 d .
C4A C 0.42440(16) -0.1877(2) 0.42616(13) 0.0320(6) Uani 1 1 d .
H4A H 0.4547 -0.2244 0.3963 0.038 Uiso 1 1 calc R
C5A C 0.37517(15) -0.2296(2) 0.46853(13) 0.0286(5) Uani 1 1 d .
H5A H 0.3638 -0.3013 0.4730 0.034 Uiso 1 1 calc R
C6A C 0.46081(16) -0.0061(3) 0.39450(14) 0.0362(6) Uani 1 1 d .
H6A1 H 0.4950 -0.0420 0.3650 0.054 Uiso 1 1 calc R
H6A2 H 0.4937 0.0409 0.4239 0.054 Uiso 1 1 calc R
H6A3 H 0.4196 0.0337 0.3677 0.054 Uiso 1 1 calc R
S1B S 0.20963(4) -0.05572(5) 0.39990(3) 0.02478(13) Uani 1 1 d .
N1B N 0.19657(11) -0.18658(15) 0.51010(9) 0.0195(4) Uani 1 1 d .
C2B C 0.16772(14) -0.14539(19) 0.45007(12) 0.0224(4) Uani 1 1 d .
N3B N 0.09724(13) -0.19263(18) 0.43151(11) 0.0279(4) Uani 1 1 d .
C4B C 0.08057(16) -0.2642(2) 0.47929(13) 0.0312(6) Uani 1 1 d .
H4B H 0.0346 -0.3077 0.4783 0.037 Uiso 1 1 calc R
C5B C 0.14193(15) -0.26028(19) 0.52751(13) 0.0257(5) Uani 1 1 d .
H5B H 0.1470 -0.3011 0.5669 0.031 Uiso 1 1 calc R
C6B C 0.04526(19) -0.1755(3) 0.36990(15) 0.0424(7) Uani 1 1 d .
H6B1 H -0.0083 -0.1544 0.3807 0.064 Uiso 1 1 calc R
H6B2 H 0.0410 -0.2398 0.3439 0.064 Uiso 1 1 calc R
H6B3 H 0.0682 -0.1208 0.3438 0.064 Uiso 1 1 calc R
S1C S 0.15230(3) 0.04579(4) 0.54330(3) 0.02120(12) Uani 1 1 d .
N1C N 0.27805(11) -0.07375(15) 0.60107(9) 0.0194(4) Uani 1 1 d .
C2C C 0.23117(14) 0.01194(18) 0.60047(12) 0.0211(4) Uani 1 1 d .
N3C N 0.26131(13) 0.07367(17) 0.65076(11) 0.0274(4) Uani 1 1 d .
C4C C 0.32902(17) 0.0287(2) 0.68232(14) 0.0329(6) Uani 1 1 d .
H4C H 0.3621 0.0566 0.7189 0.040 Uiso 1 1 calc R
C5C C 0.33981(15) -0.0622(2) 0.65188(13) 0.0263(5) Uani 1 1 d .
H5C H 0.3821 -0.1101 0.6631 0.032 Uiso 1 1 calc R
C6C C 0.23056(19) 0.1758(2) 0.66706(16) 0.0391(7) Uani 1 1 d .
H6C1 H 0.2158 0.1754 0.7129 0.059 Uiso 1 1 calc R
H6C2 H 0.1831 0.1922 0.6365 0.059 Uiso 1 1 calc R
H6C3 H 0.2721 0.2282 0.6627 0.059 Uiso 1 1 calc R
N1D N 0.30271(13) -0.26495(16) 0.59300(10) 0.0245(4) Uani 1 1 d .
C2D C 0.28660(15) -0.29905(19) 0.65287(12) 0.0248(5) Uani 1 1 d .
C3D C 0.22889(17) -0.2433(2) 0.69256(14) 0.0337(6) Uani 1 1 d .
H3D1 H 0.2090 -0.1811 0.6684 0.050 Uiso 1 1 calc R
H3D2 H 0.2563 -0.2232 0.7358 0.050 Uiso 1 1 calc R
H3D3 H 0.1836 -0.2890 0.6995 0.050 Uiso 1 1 calc R
N4D N 0.32093(14) -0.38440(17) 0.67729(11) 0.0301(5) Uani 1 1 d .
C5D C 0.3078(2) -0.4242(3) 0.74374(16) 0.0434(8) Uani 1 1 d .
H5D1 H 0.3381 -0.4887 0.7521 0.065 Uiso 1 1 calc R
H5D2 H 0.2505 -0.4376 0.7458 0.065 Uiso 1 1 calc R
H5D3 H 0.3263 -0.3726 0.7776 0.065 Uiso 1 1 calc R
C6D C 0.37389(19) -0.4452(2) 0.63824(17) 0.0398(7) Uani 1 1 d .
H6D1 H 0.3934 -0.5062 0.6639 0.060 Uiso 1 1 calc R
H6D2 H 0.4197 -0.4024 0.6283 0.060 Uiso 1 1 calc R
H6D3 H 0.3440 -0.4675 0.5965 0.060 Uiso 1 1 calc R
C1E C 0.3481(3) 0.3138(3) 0.4948(2) 0.0646(11) Uani 1 1 d .
H1E1 H 0.3951 0.3050 0.4698 0.097 Uiso 1 1 calc R
H1E2 H 0.3565 0.2759 0.5370 0.097 Uiso 1 1 calc R
H1E3 H 0.3405 0.3876 0.5039 0.097 Uiso 1 1 calc R
C2E C 0.2738(2) 0.2718(2) 0.45399(18) 0.0457(8) Uani 1 1 d .
C3E C 0.1987(2) 0.2743(2) 0.47875(17) 0.0437(7) Uani 1 1 d .
H3E H 0.1936 0.3050 0.5210 0.052 Uiso 1 1 calc R
C4E C 0.12948(19) 0.2317(2) 0.44183(15) 0.0361(6) Uani 1 1 d .
H4E H 0.0794 0.2340 0.4604 0.043 Uiso 1 1 calc R
C5E C 0.13296(17) 0.1863(2) 0.37892(14) 0.0333(6) Uani 1 1 d .
C6E C 0.21066(18) 0.1843(2) 0.35370(14) 0.0360(6) Uani 1 1 d .
H6E H 0.2160 0.1537 0.3115 0.043 Uiso 1 1 calc R
C7E C 0.2787(2) 0.2267(2) 0.39042(17) 0.0431(7) Uani 1 1 d .
H7E H 0.3290 0.2251 0.3722 0.052 Uiso 1 1 calc R
C51E C 0.06095(18) 0.1415(3) 0.33833(15) 0.0381(7) Uani 1 1 d .
H51E H 0.0799 0.0856 0.3093 0.046 Uiso 1 1 calc R
C52E C -0.00045(19) 0.0949(3) 0.38065(18) 0.0468(8) Uani 1 1 d .
H52A H -0.0459 0.0674 0.3516 0.070 Uiso 1 1 calc R
H52B H -0.0196 0.1486 0.4096 0.070 Uiso 1 1 calc R
H52C H 0.0246 0.0387 0.4080 0.070 Uiso 1 1 calc R
C53E C 0.0222(2) 0.2281(3) 0.2930(2) 0.0592(10) Uani 1 1 d .
H53A H 0.0625 0.2574 0.2662 0.089 Uiso 1 1 calc R
H53B H 0.0018 0.2828 0.3206 0.089 Uiso 1 1 calc R
H53C H -0.0223 0.1992 0.2635 0.089 Uiso 1 1 calc R
P1S P 0.10085(5) 0.03613(6) 0.13599(5) 0.0440(2) Uani 1 1 d .
F1S F 0.1125(2) -0.0527(2) 0.1900(2) 0.1273(16) Uani 1 1 d .
F2S F 0.02082(14) 0.0688(2) 0.16662(13) 0.0674(6) Uani 1 1 d .
F3S F 0.08788(15) 0.1295(3) 0.08575(15) 0.0916(10) Uani 1 1 d .
F4S F 0.18021(14) 0.0031(3) 0.10597(15) 0.1037(12) Uani 1 1 d .
F5S F 0.04975(16) -0.0400(3) 0.08701(19) 0.1196(15) Uani 1 1 d .
F6S F 0.15297(14) 0.10891(17) 0.18723(12) 0.0623(6) Uani 1 1 d .
P1T P 0.47781(4) 0.22895(6) 0.25265(3) 0.02913(15) Uani 1 1 d .
F1T F 0.38770(11) 0.2419(2) 0.26972(10) 0.0730(8) Uani 1 1 d .
F2T F 0.47243(14) 0.10594(15) 0.25708(9) 0.0516(5) Uani 1 1 d .
F3T F 0.56911(10) 0.21846(14) 0.23554(9) 0.0394(4) Uani 1 1 d .
F4T F 0.48730(14) 0.35277(16) 0.24796(11) 0.0572(5) Uani 1 1 d .
F5T F 0.44744(11) 0.22540(17) 0.17510(8) 0.0485(5) Uani 1 1 d .
F6T F 0.50804(11) 0.23245(14) 0.33050(8) 0.0387(4) Uani 1 1 d .

loop_
_atom_site_aniso_label
_atom_site_aniso_U_11
_atom_site_aniso_U_22
_atom_site_aniso_U_33
_atom_site_aniso_U_23
_atom_site_aniso_U_13
_atom_site_aniso_U_12
Ru1 0.02819(11) 0.02086(10) 0.02633(11) 0.00763(7) 0.00650(8) 0.00101(7)
B1 0.0190(11) 0.0187(11) 0.0219(12) 0.0021(9) 0.0021(9) -0.0007(9)
S1A 0.0251(3) 0.0235(3) 0.0366(3) 0.0052(3) 0.0052(2) -0.0062(2)
N1A 0.0206(9) 0.0230(10) 0.0244(10) 0.0010(8) 0.0035(8) -0.0002(8)
C2A 0.0181(10) 0.0294(12) 0.0242(11) 0.0046(10) 0.0020(9) -0.0024(9)
N3A 0.0189(9) 0.0406(12) 0.0265(10) 0.0059(9) 0.0033(8) -0.0015(9)
C4A 0.0270(12) 0.0425(15) 0.0273(12) -0.0031(11) 0.0066(10) 0.0055(11)
C5A 0.0265(12) 0.0306(13) 0.0289(12) -0.0036(10) 0.0046(10) 0.0052(10)
C6A 0.0256(12) 0.0553(18) 0.0286(13) 0.0113(13) 0.0062(10) -0.0086(12)
S1B 0.0279(3) 0.0276(3) 0.0190(3) 0.0037(2) 0.0034(2) 0.0010(2)
N1B 0.0205(9) 0.0175(9) 0.0207(9) -0.0006(7) 0.0030(7) -0.0027(7)
C2B 0.0229(11) 0.0221(11) 0.0223(11) -0.0046(9) 0.0023(9) 0.0001(9)
N3B 0.0257(10) 0.0317(11) 0.0254(10) -0.0038(9) -0.0024(8) -0.0038(9)
C4B 0.0288(13) 0.0323(13) 0.0325(13) -0.0053(11) 0.0034(10) -0.0114(11)
C5B 0.0263(12) 0.0237(11) 0.0277(12) -0.0023(10) 0.0059(9) -0.0075(10)
C6B 0.0408(16) 0.0517(19) 0.0310(14) -0.0034(13) -0.0152(12) -0.0061(14)
S1C 0.0210(3) 0.0206(3) 0.0222(3) 0.0026(2) 0.0027(2) 0.0012(2)
N1C 0.0183(9) 0.0180(9) 0.0214(9) 0.0020(7) -0.0009(7) -0.0019(7)
C2C 0.0223(11) 0.0180(10) 0.0228(11) 0.0010(9) 0.0019(8) -0.0024(9)
N3C 0.0294(11) 0.0220(10) 0.0298(11) -0.0055(9) -0.0026(9) -0.0003(9)
C4C 0.0322(13) 0.0305(14) 0.0337(14) -0.0044(11) -0.0089(11) -0.0041(11)
C5C 0.0230(11) 0.0254(12) 0.0290(12) 0.0015(10) -0.0049(9) -0.0015(10)
C6C 0.0459(17) 0.0273(14) 0.0429(16) -0.0126(12) -0.0022(13) 0.0033(12)
N1D 0.0301(11) 0.0192(9) 0.0238(10) 0.0030(8) 0.0007(8) 0.0020(8)
C2D 0.0269(12) 0.0215(11) 0.0246(11) 0.0027(9) -0.0041(9) -0.0061(9)
C3D 0.0386(15) 0.0335(14) 0.0301(13) 0.0047(11) 0.0099(11) -0.0050(12)
N4D 0.0325(11) 0.0246(11) 0.0311(11) 0.0083(9) -0.0075(9) -0.0053(9)
C5D 0.0451(17) 0.0424(17) 0.0395(16) 0.0226(14) -0.0120(13) -0.0116(14)
C6D 0.0391(15) 0.0258(13) 0.0526(18) 0.0066(12) -0.0047(13) 0.0087(12)
C1E 0.066(2) 0.0316(17) 0.093(3) 0.0141(18) -0.007(2) -0.0184(17)
C2E 0.0554(19) 0.0222(13) 0.059(2) 0.0138(13) 0.0049(16) -0.0049(13)
C3E 0.062(2) 0.0197(13) 0.0496(18) 0.0065(12) 0.0081(15) 0.0036(13)
C4E 0.0440(16) 0.0274(13) 0.0387(15) 0.0126(11) 0.0132(12) 0.0136(12)
C5E 0.0371(14) 0.0318(14) 0.0324(13) 0.0189(11) 0.0097(11) 0.0116(11)
C6E 0.0442(16) 0.0340(14) 0.0320(14) 0.0184(12) 0.0150(12) 0.0104(12)
C7E 0.0420(16) 0.0350(15) 0.0536(19) 0.0244(14) 0.0111(14) -0.0012(13)
C51E 0.0364(15) 0.0456(16) 0.0326(14) 0.0137(13) 0.0051(11) 0.0141(13)
C52E 0.0340(15) 0.056(2) 0.0505(19) 0.0055(16) 0.0072(14) 0.0045(14)
C53E 0.050(2) 0.067(3) 0.058(2) 0.0259(19) -0.0046(17) 0.0196(18)
P1S 0.0441(4) 0.0303(4) 0.0552(5) -0.0057(4) -0.0077(4) 0.0157(3)
F1S 0.099(2) 0.0612(17) 0.206(4) 0.070(2) -0.067(2) -0.0244(16)
F2S 0.0554(13) 0.0709(15) 0.0787(16) -0.0071(13) 0.0197(12) -0.0093(12)
F3S 0.0502(13) 0.131(3) 0.0945(19) 0.0694(19) 0.0119(13) 0.0349(15)
F4S 0.0484(13) 0.152(3) 0.105(2) -0.069(2) -0.0226(13) 0.0588(16)
F5S 0.0620(16) 0.133(3) 0.153(3) -0.106(2) -0.0435(17) 0.0381(17)
F6S 0.0626(14) 0.0545(13) 0.0702(15) -0.0153(11) 0.0079(11) -0.0171(10)
P1T 0.0259(3) 0.0370(4) 0.0237(3) 0.0075(3) -0.0020(2) -0.0008(3)
F1T 0.0276(9) 0.148(2) 0.0442(11) 0.0271(13) 0.0076(8) 0.0142(12)
F2T 0.0768(14) 0.0396(10) 0.0360(9) 0.0056(8) -0.0060(9) -0.0279(10)
F3T 0.0292(8) 0.0482(10) 0.0405(9) 0.0076(8) 0.0022(7) -0.0033(7)
F4T 0.0686(14) 0.0374(10) 0.0628(13) 0.0140(10) -0.0073(11) 0.0137(10)
F5T 0.0404(9) 0.0789(14) 0.0242(8) 0.0167(9) -0.0066(7) -0.0202(9)
F6T 0.0443(9) 0.0439(10) 0.0260(8) -0.0011(7) -0.0058(7) 0.0097(8)

loop_
_atom_type_symbol
_atom_type_description
_atom_type_scat_dispersion_real
_atom_type_scat_dispersion_imag
_atom_type_scat_source
C C 0.0033 0.0016 'International Tables Vol C Tables 4.2.6.8 and 6.1.1.4'
H H 0.0000 0.0000 'International Tables Vol C Tables 4.2.6.8 and 6.1.1.4'
B B 0.0013 0.0007 'International Tables Vol C Tables 4.2.6.8 and 6.1.1.4'
N N 0.0061 0.0033 'International Tables Vol C Tables 4.2.6.8 and 6.1.1.4'
F F 0.0171 0.0103 'International Tables Vol C Tables 4.2.6.8 and 6.1.1.4'
P P 0.1023 0.0942 'International Tables Vol C Tables 4.2.6.8 and 6.1.1.4'
S S 0.1246 0.1234 'International Tables Vol C Tables 4.2.6.8 and 6.1.1.4'
Ru Ru -1.2594 0.8363 'International Tables Vol C Tables 4.2.6.8 and 6.1.1.4'

loop_
_geom_angle_atom_site_label_1
_geom_angle_atom_site_label_2
_geom_angle_atom_site_label_3
_geom_angle
C4E Ru1 C6E 67.19(10)
C4E Ru1 C3E 38.03(13)
C6E Ru1 C3E 79.46(12)
C4E Ru1 C7E 79.29(11)
C6E Ru1 C7E 37.36(12)
C3E Ru1 C7E 66.52(13)
C4E Ru1 C5E 37.20(11)
C6E Ru1 C5E 38.15(10)
C3E Ru1 C5E 68.21(12)
C7E Ru1 C5E 68.30(11)
C4E Ru1 C2E 67.92(12)
C6E Ru1 C2E 67.89(13)
C3E Ru1 C2E 36.91(13)
C7E Ru1 C2E 37.39(13)
C5E Ru1 C2E 81.31(12)
C4E Ru1 S1B 123.66(9)
C6E Ru1 S1B 88.86(9)
C3E Ru1 S1B 161.28(10)
C7E Ru1 S1B 111.87(10)
C5E Ru1 S1B 93.59(8)
C2E Ru1 S1B 148.38(10)
C4E Ru1 S1C 86.16(7)
C6E Ru1 S1C 145.99(8)
C3E Ru1 S1C 92.61(9)
C7E Ru1 S1C 158.86(10)
C5E Ru1 S1C 108.21(7)
C2E Ru1 S1C 122.37(10)
S1B Ru1 S1C 88.95(2)
C4E Ru1 S1A 145.94(9)
C6E Ru1 S1A 119.84(8)
C3E Ru1 S1A 108.09(10)
C7E Ru1 S1A 89.56(9)
C5E Ru1 S1A 157.37(7)
C2E Ru1 S1A 83.66(9)
S1B Ru1 S1A 90.38(2)
S1C Ru1 S1A 94.11(2)
N1C B1 N1D 108.64(19)
N1C B1 N1A 109.46(19)
N1D B1 N1A 105.94(19)
N1C B1 N1B 115.12(19)
N1D B1 N1B 108.94(19)
N1A B1 N1B 108.35(18)
C2A S1A Ru1 107.11(8)
C2A N1A C5A 107.7(2)
C2A N1A B1 128.6(2)
C5A N1A B1 123.0(2)
N3A C2A N1A 107.5(2)
N3A C2A S1A 122.74(19)
N1A C2A S1A 129.79(19)
C2A N3A C4A 109.8(2)
C2A N3A C6A 124.6(2)
C4A N3A C6A 125.3(2)
C5A C4A N3A 106.9(2)
C5A C4A H4A 126.6
N3A C4A H4A 126.6
C4A C5A N1A 108.1(2)
C4A C5A H5A 125.9
N1A C5A H5A 125.9
N3A C6A H6A1 109.5
N3A C6A H6A2 109.5
H6A1 C6A H6A2 109.5
N3A C6A H6A3 109.5
H6A1 C6A H6A3 109.5
H6A2 C6A H6A3 109.5
C2B S1B Ru1 111.54(8)
C2B N1B C5B 107.8(2)
C2B N1B B1 129.48(19)
C5B N1B B1 122.6(2)
N3B C2B N1B 107.1(2)
N3B C2B S1B 122.23(19)
N1B C2B S1B 130.54(18)
C2B N3B C4B 109.8(2)
C2B N3B C6B 126.8(2)
C4B N3B C6B 123.4(2)
C5B C4B N3B 106.7(2)
C5B C4B H4B 126.6
N3B C4B H4B 126.6
C4B C5B N1B 108.5(2)
C4B C5B H5B 125.7
N1B C5B H5B 125.7
N3B C6B H6B1 109.5
N3B C6B H6B2 109.5
H6B1 C6B H6B2 109.5
N3B C6B H6B3 109.5
H6B1 C6B H6B3 109.5
H6B2 C6B H6B3 109.5
C2C S1C Ru1 101.49(8)
C2C N1C C5C 107.9(2)
C2C N1C B1 131.39(19)
C5C N1C B1 120.3(2)
N3C C2C N1C 107.5(2)
N3C C2C S1C 124.08(18)
N1C C2C S1C 128.18(18)
C2C N3C C4C 109.3(2)
C2C N3C C6C 125.9(2)
C4C N3C C6C 124.7(2)
C5C C4C N3C 107.4(2)
C5C C4C H4C 126.3
N3C C4C H4C 126.3
C4C C5C N1C 107.9(2)
C4C C5C H5C 126.1
N1C C5C H5C 126.1
N3C C6C H6C1 109.5
N3C C6C H6C2 109.5
H6C1 C6C H6C2 109.5
N3C C6C H6C3 109.5
H6C1 C6C H6C3 109.5
H6C2 C6C H6C3 109.5
C2D N1D B1 132.9(2)
N4D C2D N1D 119.7(2)
N4D C2D C3D 118.9(2)
N1D C2D C3D 121.5(2)
C2D C3D H3D1 109.5
C2D C3D H3D2 109.5
H3D1 C3D H3D2 109.5
C2D C3D H3D3 109.5
H3D1 C3D H3D3 109.5
H3D2 C3D H3D3 109.5
C2D N4D C6D 120.7(2)
C2D N4D C5D 122.3(3)
C6D N4D C5D 117.0(2)
N4D C5D H5D1 109.5
N4D C5D H5D2 109.5
H5D1 C5D H5D2 109.5
N4D C5D H5D3 109.5
H5D1 C5D H5D3 109.5
H5D2 C5D H5D3 109.5
N4D C6D H6D1 109.5
N4D C6D H6D2 109.5
H6D1 C6D H6D2 109.5
N4D C6D H6D3 109.5
H6D1 C6D H6D3 109.5
H6D2 C6D H6D3 109.5
C2E C1E H1E1 109.5
C2E C1E H1E2 109.5
H1E1 C1E H1E2 109.5
C2E C1E H1E3 109.5
H1E1 C1E H1E3 109.5
H1E2 C1E H1E3 109.5
C3E C2E C7E 117.7(3)
C3E C2E C1E 120.9(4)
C7E C2E C1E 121.4(3)
C3E C2E Ru1 70.46(17)
C7E C2E Ru1 70.54(17)
C1E C2E Ru1 129.0(2)
C2E C3E C4E 121.2(3)
C2E C3E Ru1 72.62(18)
C4E C3E Ru1 70.49(16)
C2E C3E H3E 119.4
C4E C3E H3E 119.4
Ru1 C3E H3E 130.1
C5E C4E C3E 122.0(3)
C5E C4E Ru1 72.93(16)
C3E C4E Ru1 71.49(17)
C5E C4E H4E 119.0
C3E C4E H4E 119.0
Ru1 C4E H4E 129.1
C4E C5E C6E 116.4(3)
C4E C5E C51E 123.4(3)
C6E C5E C51E 120.2(3)
C4E C5E Ru1 69.87(16)
C6E C5E Ru1 69.85(15)
C51E C5E Ru1 130.8(2)
C7E C6E C5E 121.2(3)
C7E C6E Ru1 71.71(16)
C5E C6E Ru1 72.01(14)
C7E C6E H6E 119.4
C5E C6E H6E 119.4
Ru1 C6E H6E 129.4
C6E C7E C2E 121.4(3)
C6E C7E Ru1 70.93(16)
C2E C7E Ru1 72.06(17)
C6E C7E H7E 119.3
C2E C7E H7E 119.3
Ru1 C7E H7E 130.5
C5E C51E C52E 113.3(3)
C5E C51E C53E 108.1(3)
C52E C51E C53E 110.5(3)
C5E C51E H51E 108.3
C52E C51E H51E 108.3
C53E C51E H51E 108.3
C51E C52E H52A 109.5
C51E C52E H52B 109.5
H52A C52E H52B 109.5
C51E C52E H52C 109.5
H52A C52E H52C 109.5
H52B C52E H52C 109.5
C51E C53E H53A 109.5
C51E C53E H53B 109.5
H53A C53E H53B 109.5
C51E C53E H53C 109.5
H53A C53E H53C 109.5
H53B C53E H53C 109.5
F4S P1S F3S 91.62(18)
F4S P1S F1S 91.0(2)
F3S P1S F1S 176.3(2)
F4S P1S F5S 90.94(15)
F3S P1S F5S 92.3(2)
F1S P1S F5S 90.2(2)
F4S P1S F2S 179.6(2)
F3S P1S F2S 88.79(14)
F1S P1S F2S 88.63(19)
F5S P1S F2S 89.02(15)
F4S P1S F6S 88.88(14)
F3S P1S F6S 89.96(17)
F1S P1S F6S 87.49(16)
F5S P1S F6S 177.71(19)
F2S P1S F6S 91.15(13)
F1T P1T F2T 91.87(14)
F1T P1T F5T 89.83(11)
F2T P1T F5T 90.69(11)
F1T P1T F6T 90.01(10)
F2T P1T F6T 89.27(10)
F5T P1T F6T 179.84(11)
F1T P1T F3T 178.79(15)
F2T P1T F3T 89.33(11)
F5T P1T F3T 90.33(10)
F6T P1T F3T 89.83(9)
F1T P1T F4T 90.54(15)
F2T P1T F4T 177.56(13)
F5T P1T F4T 89.70(11)
F6T P1T F4T 90.35(11)
F3T P1T F4T 88.27(11)

loop_
_geom_bond_atom_site_label_1
_geom_bond_atom_site_label_2
_geom_bond_distance
Ru1 C4E 2.179(3)
Ru1 C6E 2.190(3)
Ru1 C3E 2.192(3)
Ru1 C7E 2.200(3)
Ru1 C5E 2.218(3)
Ru1 C2E 2.220(3)
Ru1 S1B 2.4218(7)
Ru1 S1C 2.4257(6)
Ru1 S1A 2.4258(7)
B1 N1C 1.541(3)
B1 N1D 1.545(3)
B1 N1A 1.558(3)
B1 N1B 1.560(3)
S1A C2A 1.716(3)
N1A C2A 1.358(3)
N1A C5A 1.389(3)
C2A N3A 1.351(3)
N3A C4A 1.368(4)
N3A C6A 1.466(3)
C4A C5A 1.355(4)
C4A H4A 0.9500
C5A H5A 0.9500
C6A H6A1 0.9800
C6A H6A2 0.9800
C6A H6A3 0.9800
S1B C2B 1.729(3)
N1B C2B 1.366(3)
N1B C5B 1.387(3)
C2B N3B 1.347(3)
N3B C4B 1.382(4)
N3B C6B 1.462(3)
C4B C5B 1.344(4)
C4B H4B 0.9500
C5B H5B 0.9500
C6B H6B1 0.9800
C6B H6B2 0.9800
C6B H6B3 0.9800
S1C C2C 1.721(2)
N1C C2C 1.354(3)
N1C C5C 1.390(3)
C2C N3C 1.348(3)
N3C C4C 1.372(3)
N3C C6C 1.462(3)
C4C C5C 1.343(4)
C4C H4C 0.9500
C5C H5C 0.9500
C6C H6C1 0.9800
C6C H6C2 0.9800
C6C H6C3 0.9800
N1D C2D 1.337(3)
C2D N4D 1.315(3)
C2D C3D 1.496(4)
C3D H3D1 0.9800
C3D H3D2 0.9800
C3D H3D3 0.9800
N4D C6D 1.468(4)
N4D C5D 1.471(4)
C5D H5D1 0.9800
C5D H5D2 0.9800
C5D H5D3 0.9800
C6D H6D1 0.9800
C6D H6D2 0.9800
C6D H6D3 0.9800
C1E C2E 1.521(5)
C1E H1E1 0.9800
C1E H1E2 0.9800
C1E H1E3 0.9800
C2E C3E 1.397(5)
C2E C7E 1.417(5)
C3E C4E 1.424(5)
C3E H3E 0.9500
C4E C5E 1.403(4)
C4E H4E 0.9500
C5E C6E 1.441(4)
C5E C51E 1.504(4)
C6E C7E 1.406(5)
C6E H6E 0.9500
C7E H7E 0.9500
C51E C52E 1.521(4)
C51E C53E 1.545(4)
C51E H51E 1.0000
C52E H52A 0.9800
C52E H52B 0.9800
C52E H52C 0.9800
C53E H53A 0.9800
C53E H53B 0.9800
C53E H53C 0.9800
P1S F4S 1.570(3)
P1S F3S 1.575(3)
P1S F1S 1.580(3)
P1S F5S 1.583(3)
P1S F2S 1.584(2)
P1S F6S 1.591(2)
P1T F1T 1.587(2)
P1T F2T 1.592(2)
P1T F5T 1.5973(17)
P1T F6T 1.6025(17)
P1T F3T 1.6032(18)
P1T F4T 1.608(2)
